data_8104603
loop_
_publ_author_name
'Chen, Hai-Lin'
'Yao, Dong-Mei'
'Wang, Yan-Ping'
'Lao, Ya-Xin'

_publ_section_title
;
 The crystal structure of poly[(\m
 4-4,4&#x2032;-(azanediylbis(methylene))dibenzoato-\k 4
 O:N:O&#x2032;:O&#x02BA;)zinc(II)], C16H13NO4Zn
;
_journal_issue 6
_journal_name_full 'Zeitschrift f\"ur Kristallographie - New Crystal Structures'
_journal_page_first 1345
_journal_page_last 1346
_journal_paper_doi 10.1515/ncrs-2021-0337
_journal_volume 236
_journal_year 2021
_chemical_formula_moiety 'C16 H13 N O4 Zn'
_chemical_formula_sum 'C16 H13 N O4 Zn'
_chemical_formula_weight 348.64
_space_group_crystal_system triclinic
_space_group_IT_number 2
_space_group_name_Hall '-P 1'
_space_group_name_H-M_alt 'P -1'
_atom_sites_solution_hydrogens geom
_atom_sites_solution_primary dual
_cell_angle_alpha 76.410(8)
_cell_angle_beta 75.495(8)
_cell_angle_gamma 75.902(8)
_cell_formula_units_Z 2
_cell_length_a 7.5223(6)
_cell_length_b 8.0977(8)
_cell_length_c 11.7739(11)
_cell_measurement_reflns_used 1605
_cell_measurement_temperature 293(2)
_cell_measurement_theta_max 27.5520
_cell_measurement_theta_min 4.0580
_cell_volume 661.76(11)
_computing_cell_refinement 'CrysAlisPro 1.171.38.41 (Rigaku OD, 2015) [1]'
_computing_data_collection 'CrysAlisPro 1.171.38.41 (Rigaku OD, 2015) [1]'
_computing_data_reduction 'CrysAlisPro 1.171.38.41 (Rigaku OD, 2015) [1]'
_computing_molecular_graphics 'Diamond 3.2 [2]'
_computing_publication_material 'SHELXL 2018/3 (Sheldrick, 2015)[3]'
_computing_structure_refinement 'SHELXL 2018/3 (Sheldrick, 2015)[3]'
_computing_structure_solution 'SHELXT 2018/2 (Sheldrick, 2018)[4]'
_diffrn_ambient_temperature 293(2)
_diffrn_measured_fraction_theta_full 0.998
_diffrn_measured_fraction_theta_max 0.998
_diffrn_measurement_device_type 'multiwire proportional'
_diffrn_measurement_method 'phi and omega scans'
_diffrn_radiation_monochromator graphite
_diffrn_radiation_type MoK\a
_diffrn_radiation_wavelength 0.71073
_diffrn_reflns_av_R_equivalents 0.0433
_diffrn_reflns_av_unetI/netI 0.0817
_diffrn_reflns_Laue_measured_fraction_full 0.998
_diffrn_reflns_Laue_measured_fraction_max 0.998
_diffrn_reflns_limit_h_max 9
_diffrn_reflns_limit_h_min -9
_diffrn_reflns_limit_k_max 10
_diffrn_reflns_limit_k_min -9
_diffrn_reflns_limit_l_max 14
_diffrn_reflns_limit_l_min -14
_diffrn_reflns_number 5365
_diffrn_reflns_point_group_measured_fraction_full 0.998
_diffrn_reflns_point_group_measured_fraction_max 0.998
_diffrn_reflns_theta_full 25.242
_diffrn_reflns_theta_max 26.370
_diffrn_reflns_theta_min 3.472
_diffrn_source 'fine-focus sealed X-ray tube'
_exptl_absorpt_coefficient_mu 1.874
_exptl_absorpt_correction_type none
_exptl_crystal_colour colorless
_exptl_crystal_density_diffrn 1.750
_exptl_crystal_description block
_exptl_crystal_F_000 356
_exptl_crystal_size_max 0.3
_exptl_crystal_size_mid 0.2
_exptl_crystal_size_min 0.2
_refine_diff_density_max 0.501
_refine_diff_density_min -0.404
_refine_diff_density_rms 0.095
_refine_ls_extinction_coef .
_refine_ls_extinction_method none
_refine_ls_goodness_of_fit_ref 1.073
_refine_ls_hydrogen_treatment constr
_refine_ls_matrix_type full
_refine_ls_number_parameters 199
_refine_ls_number_reflns 2700
_refine_ls_number_restraints 0
_refine_ls_restrained_S_all 1.073
_refine_ls_R_factor_all 0.0745
_refine_ls_R_factor_gt 0.0532
_refine_ls_shift/su_max 0.000
_refine_ls_shift/su_mean 0.000
_refine_ls_structure_factor_coef Fsqd
_refine_ls_weighting_details 'w=1/[\s^2^(Fo^2^)+(0.0323P)^2^+0.1402P] where P=(Fo^2^+2Fc^2^)/3'
_refine_ls_weighting_scheme calc
_refine_ls_wR_factor_gt 0.0938
_refine_ls_wR_factor_ref 0.1041
_reflns_Friedel_coverage 0.000
_reflns_Friedel_fraction_full .
_reflns_Friedel_fraction_max .
_reflns_number_gt 2146
_reflns_number_total 2700
_reflns_threshold_expression 'I > 2\s(I)'
_cod_data_source_file suppl_j_ncrs-2021-0337_suppl.cif
_cod_data_source_block a
_cod_database_code 8104603
_shelx_space_group_comment
;
The symmetry employed for this shelxl refinement is uniquely defined
by the following loop, which should always be used as a source of
symmetry information in preference to the above space-group names.
They are only intended as comments.
;
_exptl_absorpt_special_details none
_olex2_refinement_description
;
1. Fixed Uiso
 At 1.2 times of:
  All C(H) groups, All C(H,H) groups, All N(H) groups
2.a Ternary CH refined with riding coordinates:
 N1(H1)
2.b Secondary CH2 refined with riding coordinates:
 C8(H8A,H8B), C9(H9A,H9B)
2.c Aromatic/amide H refined with riding coordinates:
 C3(H3), C4(H4), C6(H6), C7(H7), C11(H11), C12(H12), C14(H14), C15(H15)
;

loop_
_space_group_symop_operation_xyz
'x, y, z'
'-x, -y, -z'

loop_
_atom_site_label
_atom_site_type_symbol
_atom_site_fract_x
_atom_site_fract_y
_atom_site_fract_z
_atom_site_U_iso_or_equiv
_atom_site_adp_type
_atom_site_occupancy
_atom_site_site_symmetry_order
_atom_site_calc_flag
_atom_site_refinement_flags_posn
_atom_site_refinement_flags_adp
_atom_site_refinement_flags_occupancy
_atom_site_disorder_assembly
_atom_site_disorder_group
Zn1 Zn 0.39487(7) -0.04929(6) 0.17140(4) 0.02808(17) Uani 1 1 d . . . . .
O1 O 0.5265(4) 0.0752(4) 0.2345(2) 0.0329(7) Uani 1 1 d . . . . .
O2 O 0.2504(4) 0.1432(4) 0.3528(3) 0.0415(8) Uani 1 1 d . . . . .
O3 O 0.7020(4) 0.8984(3) 0.9672(2) 0.0315(7) Uani 1 1 d . . . . .
O4 O 0.5634(4) 0.7367(3) 1.1270(2) 0.0312(7) Uani 1 1 d . . . . .
N1 N 0.8378(4) 0.1459(4) 0.7303(3) 0.0242(8) Uani 1 1 d . . . . .
H1 H 0.904927 0.059783 0.680304 0.029 Uiso 1 1 calc R U . . .
C1 C 0.4206(6) 0.1377(5) 0.3234(4) 0.0278(10) Uani 1 1 d . . . . .
C2 C 0.5157(6) 0.2007(5) 0.3991(3) 0.0245(9) Uani 1 1 d . . . . .
C3 C 0.7092(6) 0.1910(5) 0.3717(4) 0.0321(10) Uani 1 1 d . . . . .
H3 H 0.779258 0.157377 0.300797 0.039 Uiso 1 1 calc R U . . .
C4 C 0.7978(6) 0.2305(5) 0.4483(4) 0.0334(10) Uani 1 1 d . . . . .
H4 H 0.926755 0.223642 0.428774 0.040 Uiso 1 1 calc R U . . .
C5 C 0.6950(6) 0.2805(5) 0.5543(3) 0.0277(10) Uani 1 1 d . . . . .
C6 C 0.5020(6) 0.2985(5) 0.5796(3) 0.0287(10) Uani 1 1 d . . . . .
H6 H 0.431327 0.338737 0.648197 0.034 Uiso 1 1 calc R U . . .
C7 C 0.4142(6) 0.2567(5) 0.5031(3) 0.0294(10) Uani 1 1 d . . . . .
H7 H 0.284842 0.266442 0.521904 0.035 Uiso 1 1 calc R U . . .
C8 C 0.7944(6) 0.3092(5) 0.6429(4) 0.0325(10) Uani 1 1 d . . . . .
H8A H 0.909678 0.347862 0.600660 0.039 Uiso 1 1 calc R U . . .
H8B H 0.715657 0.398991 0.685310 0.039 Uiso 1 1 calc R U . . .
C9 C 0.9766(6) 0.1532(5) 0.8002(3) 0.0270(9) Uani 1 1 d . . . . .
H9A H 1.095361 0.165128 0.746140 0.032 Uiso 1 1 calc R U . . .
H9B H 0.996492 0.045570 0.856850 0.032 Uiso 1 1 calc R U . . .
C10 C 0.9098(5) 0.3033(5) 0.8667(3) 0.0238(9) Uani 1 1 d . . . . .
C11 C 0.9651(6) 0.4602(5) 0.8147(3) 0.0261(9) Uani 1 1 d . . . . .
H11 H 1.052979 0.468940 0.743330 0.031 Uiso 1 1 calc R U . . .
C12 C 0.8907(5) 0.6027(5) 0.8680(3) 0.0246(9) Uani 1 1 d . . . . .
H12 H 0.927627 0.707377 0.831274 0.030 Uiso 1 1 calc R U . . .
C13 C 0.7622(5) 0.5936(5) 0.9750(3) 0.0209(8) Uani 1 1 d . . . . .
C14 C 0.7127(6) 0.4337(5) 1.0307(3) 0.0251(9) Uani 1 1 d . . . . .
H14 H 0.629213 0.423568 1.103915 0.030 Uiso 1 1 calc R U . . .
C15 C 0.7883(6) 0.2906(5) 0.9767(3) 0.0262(9) Uani 1 1 d . . . . .
H15 H 0.756932 0.184162 1.014963 0.031 Uiso 1 1 calc R U . . .
C16 C 0.6699(5) 0.7527(5) 1.0257(4) 0.0234(9) Uani 1 1 d . . . . .

loop_
_atom_site_aniso_label
_atom_site_aniso_U_11
_atom_site_aniso_U_22
_atom_site_aniso_U_33
_atom_site_aniso_U_23
_atom_site_aniso_U_13
_atom_site_aniso_U_12
Zn1 0.0316(3) 0.0259(3) 0.0289(3) -0.0090(2) -0.0068(2) -0.0053(2)
O1 0.0371(18) 0.0408(18) 0.0275(15) -0.0130(14) -0.0049(14) -0.0152(14)
O2 0.0319(19) 0.052(2) 0.0482(19) -0.0165(16) -0.0140(16) -0.0088(15)
O3 0.0443(19) 0.0190(15) 0.0356(17) -0.0041(13) -0.0176(15) -0.0054(13)
O4 0.0374(18) 0.0267(16) 0.0271(16) -0.0103(13) -0.0034(14) -0.0001(13)
N1 0.028(2) 0.0236(18) 0.0242(18) -0.0124(15) -0.0048(16) -0.0037(14)
C1 0.034(3) 0.020(2) 0.031(2) -0.0009(19) -0.013(2) -0.0055(18)
C2 0.030(2) 0.020(2) 0.023(2) -0.0048(17) -0.0044(19) -0.0049(17)
C3 0.031(3) 0.039(3) 0.026(2) -0.014(2) 0.003(2) -0.007(2)
C4 0.026(2) 0.043(3) 0.032(2) -0.008(2) -0.002(2) -0.011(2)
C5 0.037(3) 0.027(2) 0.023(2) -0.0024(18) -0.011(2) -0.0108(19)
C6 0.035(3) 0.029(2) 0.021(2) -0.0078(18) -0.004(2) -0.0030(19)
C7 0.022(2) 0.033(2) 0.030(2) -0.005(2) -0.004(2) -0.0028(18)
C8 0.043(3) 0.029(2) 0.032(2) -0.007(2) -0.015(2) -0.010(2)
C9 0.028(2) 0.025(2) 0.029(2) -0.0088(18) -0.010(2) 0.0010(18)
C10 0.023(2) 0.024(2) 0.028(2) -0.0103(18) -0.0121(19) 0.0004(17)
C11 0.025(2) 0.029(2) 0.025(2) -0.0084(18) -0.0036(19) -0.0055(18)
C12 0.025(2) 0.024(2) 0.027(2) -0.0019(18) -0.0087(19) -0.0073(17)
C13 0.021(2) 0.021(2) 0.025(2) -0.0081(17) -0.0117(18) -0.0017(16)
C14 0.026(2) 0.028(2) 0.023(2) -0.0073(18) -0.0048(18) -0.0072(18)
C15 0.034(3) 0.022(2) 0.027(2) -0.0047(18) -0.013(2) -0.0090(18)
C16 0.022(2) 0.024(2) 0.027(2) -0.0054(18) -0.0139(19) -0.0007(17)

loop_
_atom_type_symbol
_atom_type_description
_atom_type_scat_dispersion_real
_atom_type_scat_dispersion_imag
_atom_type_scat_source
C C 0.0033 0.0016 'International Tables Vol C Tables 4.2.6.8 and 6.1.1.4'
H H 0.0000 0.0000 'International Tables Vol C Tables 4.2.6.8 and 6.1.1.4'
N N 0.0061 0.0033 'International Tables Vol C Tables 4.2.6.8 and 6.1.1.4'
O O 0.0106 0.0060 'International Tables Vol C Tables 4.2.6.8 and 6.1.1.4'
Zn Zn 0.2839 1.4301 'International Tables Vol C Tables 4.2.6.8 and 6.1.1.4'

loop_
_geom_angle_atom_site_label_1
_geom_angle_atom_site_label_2
_geom_angle_atom_site_label_3
_geom_angle
_geom_angle_site_symmetry_1
_geom_angle_site_symmetry_3
O1 Zn1 O3 109.81(11) . 2_666
O1 Zn1 O4 109.95(12) . 1_544
O1 Zn1 N1 123.13(12) . 2_656
O3 Zn1 N1 101.54(12) 2_666 2_656
O4 Zn1 O3 111.17(11) 1_544 2_666
O4 Zn1 N1 100.61(12) 1_544 2_656
C1 O1 Zn1 110.7(3) . .
C16 O3 Zn1 130.7(2) . 2_666
C16 O4 Zn1 116.3(2) . 1_566
Zn1 N1 H1 104.2 2_656 .
C8 N1 Zn1 114.0(2) . 2_656
C8 N1 H1 104.2 . .
C8 N1 C9 112.9(3) . .
C9 N1 Zn1 115.7(2) . 2_656
C9 N1 H1 104.2 . .
O1 C1 C2 116.3(4) . .
O2 C1 O1 124.4(4) . .
O2 C1 C2 119.3(4) . .
C3 C2 C1 121.3(4) . .
C7 C2 C1 120.3(4) . .
C7 C2 C3 118.3(4) . .
C2 C3 H3 119.5 . .
C4 C3 C2 120.9(4) . .
C4 C3 H3 119.5 . .
C3 C4 H4 119.9 . .
C3 C4 C5 120.1(4) . .
C5 C4 H4 119.9 . .
C4 C5 C8 120.0(4) . .
C6 C5 C4 119.4(4) . .
C6 C5 C8 120.6(4) . .
C5 C6 H6 120.0 . .
C7 C6 C5 120.1(4) . .
C7 C6 H6 120.0 . .
C2 C7 H7 119.5 . .
C6 C7 C2 121.0(4) . .
C6 C7 H7 119.5 . .
N1 C8 C5 110.7(3) . .
N1 C8 H8A 109.5 . .
N1 C8 H8B 109.5 . .
C5 C8 H8A 109.5 . .
C5 C8 H8B 109.5 . .
H8A C8 H8B 108.1 . .
N1 C9 H9A 109.3 . .
N1 C9 H9B 109.3 . .
N1 C9 C10 111.7(3) . .
H9A C9 H9B 107.9 . .
C10 C9 H9A 109.3 . .
C10 C9 H9B 109.3 . .
C11 C10 C9 119.7(4) . .
C15 C10 C9 121.6(3) . .
C15 C10 C11 118.6(4) . .
C10 C11 H11 119.8 . .
C12 C11 C10 120.4(4) . .
C12 C11 H11 119.8 . .
C11 C12 H12 119.3 . .
C11 C12 C13 121.3(4) . .
C13 C12 H12 119.3 . .
C12 C13 C14 118.5(4) . .
C12 C13 C16 120.5(3) . .
C14 C13 C16 120.9(4) . .
C13 C14 H14 120.1 . .
C15 C14 C13 119.9(4) . .
C15 C14 H14 120.1 . .
C10 C15 H15 119.5 . .
C14 C15 C10 121.1(4) . .
C14 C15 H15 119.5 . .
O3 C16 C13 119.6(4) . .
O4 C16 O3 122.1(4) . .
O4 C16 C13 118.3(3) . .

loop_
_geom_bond_atom_site_label_1
_geom_bond_atom_site_label_2
_geom_bond_distance
_geom_bond_site_symmetry_2
Zn1 O1 1.938(3) .
Zn1 O3 1.978(3) 2_666
Zn1 O4 1.977(3) 1_544
Zn1 N1 2.059(3) 2_656
O1 C1 1.273(5) .
O2 C1 1.232(5) .
O3 C16 1.264(4) .
O4 C16 1.257(4) .
N1 H1 0.9800 .
N1 C8 1.494(5) .
N1 C9 1.501(5) .
C1 C2 1.509(5) .
C2 C3 1.396(5) .
C2 C7 1.383(5) .
C3 H3 0.9300 .
C3 C4 1.379(5) .
C4 H4 0.9300 .
C4 C5 1.386(6) .
C5 C6 1.386(6) .
C5 C8 1.514(5) .
C6 H6 0.9300 .
C6 C7 1.383(5) .
C7 H7 0.9300 .
C8 H8A 0.9700 .
C8 H8B 0.9700 .
C9 H9A 0.9700 .
C9 H9B 0.9700 .
C9 C10 1.515(5) .
C10 C11 1.388(5) .
C10 C15 1.384(5) .
C11 H11 0.9300 .
C11 C12 1.374(5) .
C12 H12 0.9300 .
C12 C13 1.382(5) .
C13 C14 1.400(5) .
C13 C16 1.489(5) .
C14 H14 0.9300 .
C14 C15 1.383(5) .
C15 H15 0.9300 .

loop_
_geom_torsion_atom_site_label_1
_geom_torsion_atom_site_label_2
_geom_torsion_atom_site_label_3
_geom_torsion_atom_site_label_4
_geom_torsion
_geom_torsion_site_symmetry_1
_geom_torsion_site_symmetry_2
_geom_torsion_site_symmetry_3
_geom_torsion_site_symmetry_4
Zn1 O1 C1 O2 -11.1(5) . . . .
Zn1 O1 C1 C2 166.0(3) . . . .
Zn1 O3 C16 O4 -103.5(4) 2_666 . . .
Zn1 O3 C16 C13 77.4(5) 2_666 . . .
Zn1 O4 C16 O3 16.5(5) 1_566 . . .
Zn1 O4 C16 C13 -164.4(2) 1_566 . . .
Zn1 N1 C8 C5 -59.8(4) 2_656 . . .
Zn1 N1 C9 C10 -76.5(3) 2_656 . . .
O1 C1 C2 C3 0.3(6) . . . .
O1 C1 C2 C7 -174.4(3) . . . .
O2 C1 C2 C3 177.6(4) . . . .
O2 C1 C2 C7 2.8(6) . . . .
N1 C9 C10 C11 -94.0(4) . . . .
N1 C9 C10 C15 83.4(4) . . . .
C1 C2 C3 C4 -172.7(4) . . . .
C1 C2 C7 C6 173.5(3) . . . .
C2 C3 C4 C5 0.1(6) . . . .
C3 C2 C7 C6 -1.4(6) . . . .
C3 C4 C5 C6 -3.1(6) . . . .
C3 C4 C5 C8 174.8(4) . . . .
C4 C5 C6 C7 3.9(6) . . . .
C4 C5 C8 N1 -90.9(5) . . . .
C5 C6 C7 C2 -1.6(6) . . . .
C6 C5 C8 N1 87.1(5) . . . .
C7 C2 C3 C4 2.2(6) . . . .
C8 N1 C9 C10 57.3(4) . . . .
C8 C5 C6 C7 -174.1(4) . . . .
C9 N1 C8 C5 165.6(3) . . . .
C9 C10 C11 C12 173.2(4) . . . .
C9 C10 C15 C14 -173.1(4) . . . .
C10 C11 C12 C13 1.1(6) . . . .
C11 C10 C15 C14 4.4(6) . . . .
C11 C12 C13 C14 1.9(6) . . . .
C11 C12 C13 C16 -174.3(3) . . . .
C12 C13 C14 C15 -1.8(6) . . . .
C12 C13 C16 O3 3.8(5) . . . .
C12 C13 C16 O4 -175.4(3) . . . .
C13 C14 C15 C10 -1.4(6) . . . .
C14 C13 C16 O3 -172.3(3) . . . .
C14 C13 C16 O4 8.5(5) . . . .
C15 C10 C11 C12 -4.2(6) . . . .
C16 C13 C14 C15 174.4(3) . . . .
